data_2016710
loop_
_publ_author_name
'Liu, Chun-Sen'
'Guo, Liang-Qi'
'Yan, Li-Fen'
'Wang, Jun-Jie'

_publ_section_title
;Tetrakis(\m-anthracene-9-carboxylato)-\k^4^<i>O</i>:<i>O</i>';\k^3^<i>O</i>,<i>O</i>':<i>O</i>';\k^3^<i>O</i>:<i>O</i>,<i>O</i>'-bis[(anthracene-9-carboxylato-\k^2^<i>O</i>,<i>O</i>')(1,10-phenanthroline-\k^2^<i>N</i>,<i>N</i>')erbium(III)]:
 effects of a noncoordinating anthracene ligand ring system on the final
 structure of a coordination complex
;
_journal_coeditor_code GD3217
_journal_issue 8
_journal_name_full 'Acta Crystallographica Section C'
_journal_page_first m292
_journal_page_last m295
_journal_paper_doi 10.1107/S0108270108019975
_journal_volume 64
_journal_year 2008
_chemical_formula_iupac '[Er2 (C15 H9 O2)6 (C12 H8 N2)2]'
_chemical_formula_moiety 'C114 H70 Er2 N4 O12'
_chemical_formula_sum 'C114 H70 Er2 N4 O12'
_chemical_formula_weight 2022.26
_chemical_name_systematic
;
Tetrakis(\m-anthracene-9-carboxylato)-
\k^4^<i>O</i>:<i>O</i>';\k^3^O,O':O';\k^3^O:O,O'-
bis[(anthracene-9-carboxylato-\k^2^O,<i>O</i>')(1,10-phenanthroline-
\k^2^<i>N</i>,<i>N</i>')erbium(III)]
;
_space_group_IT_number 2
_symmetry_cell_setting triclinic
_symmetry_space_group_name_Hall '-P 1'
_symmetry_space_group_name_H-M 'P -1'
_atom_sites_solution_hydrogens geom
_atom_sites_solution_primary direct
_atom_sites_solution_secondary difmap
_audit_creation_method SHELXL-97
_cell_angle_alpha 110.9348(8)
_cell_angle_beta 103.1758(8)
_cell_angle_gamma 106.6669(8)
_cell_formula_units_Z 1
_cell_length_a 12.4951(2)
_cell_length_b 13.3839(2)
_cell_length_c 14.9579(2)
_cell_measurement_reflns_used 5264
_cell_measurement_temperature 273(2)
_cell_measurement_theta_max 28.1116
_cell_measurement_theta_min 2.4151
_cell_volume 2079.97(6)
_computing_cell_refinement 'SAINT (Bruker, 1998)'
_computing_data_collection 'SMART (Bruker, 1998)'
_computing_data_reduction 'SAINT (Bruker, 1998)'
_computing_molecular_graphics 'SHELXTL (Sheldrick, 2008)'
_computing_publication_material 'SHELXTL (Sheldrick, 2008) and PLATON (Spek, 2003)'
_computing_structure_refinement 'SHELXL97 (Sheldrick, 2008)'
_computing_structure_solution 'SHELXS97 (Sheldrick, 2008)'
_diffrn_ambient_temperature 273(2)
_diffrn_measured_fraction_theta_full 0.997
_diffrn_measured_fraction_theta_max 0.997
_diffrn_measurement_device_type 'Bruker SMART CCD area-detector'
_diffrn_measurement_method '\f and \w'
_diffrn_radiation_monochromator graphite
_diffrn_radiation_source 'fine-focus sealed tube'
_diffrn_radiation_type MoK\a
_diffrn_radiation_wavelength 0.71073
_diffrn_reflns_av_R_equivalents 0.0256
_diffrn_reflns_av_sigmaI/netI 0.0275
_diffrn_reflns_limit_h_max 14
_diffrn_reflns_limit_h_min -14
_diffrn_reflns_limit_k_max 15
_diffrn_reflns_limit_k_min -14
_diffrn_reflns_limit_l_max 17
_diffrn_reflns_limit_l_min -17
_diffrn_reflns_number 24533
_diffrn_reflns_theta_full 25.00
_diffrn_reflns_theta_max 25.00
_diffrn_reflns_theta_min 1.78
_diffrn_standards_decay_% 0
_diffrn_standards_interval_count 0
_diffrn_standards_interval_time 0
_diffrn_standards_number 0
_exptl_absorpt_coefficient_mu 2.078
_exptl_absorpt_correction_T_max 0.7886
_exptl_absorpt_correction_T_min 0.6813
_exptl_absorpt_correction_type multi-scan
_exptl_absorpt_process_details '(SADABS; Sheldrick, 1996)'
_exptl_crystal_colour yellow
_exptl_crystal_density_diffrn 1.614
_exptl_crystal_density_method 'not measured'
_exptl_crystal_description block
_exptl_crystal_F_000 1014
_exptl_crystal_size_max 0.20
_exptl_crystal_size_mid 0.14
_exptl_crystal_size_min 0.12
_refine_diff_density_max 0.963
_refine_diff_density_min -0.427
_refine_ls_extinction_method none
_refine_ls_goodness_of_fit_ref 1.058
_refine_ls_hydrogen_treatment constr
_refine_ls_matrix_type full
_refine_ls_number_parameters 595
_refine_ls_number_reflns 7308
_refine_ls_number_restraints 0
_refine_ls_restrained_S_all 1.058
_refine_ls_R_factor_all 0.0245
_refine_ls_R_factor_gt 0.0202
_refine_ls_shift/su_max 0.004
_refine_ls_shift/su_mean 0.000
_refine_ls_structure_factor_coef Fsqd
_refine_ls_weighting_details 'calc w=1/[\s^2^(Fo^2^)+(0.0283P)^2^] where P=(Fo^2^+2Fc^2^)/3'
_refine_ls_weighting_scheme calc
_refine_ls_wR_factor_gt 0.0477
_refine_ls_wR_factor_ref 0.0487
_reflns_number_gt 6534
_reflns_number_total 7308
_reflns_threshold_expression I>2\s(I)
_cod_data_source_file gd3217.cif
_cod_data_source_block I
_cod_depositor_comments
;
The following automatic conversions were performed:
'_symmetry_cell_setting' value 'Triclinic' changed to 'triclinic'
according to '/home/saulius/struct/CIF-dictionaries/cif_core.dic'
dictionary named 'cif_core.dic' version 2.4.1 from 2010-06-29.

Automatic conversion script
Id: cif_fix_enum 1527 2010-12-29 10:47:43Z saulius 

The following automatic conversions were performed:

'_symmetry_cell_setting' value 'Triclinic' changed to 'triclinic'
according to /home/saulius/struct/CIF-dictionaries/cif_core.dic
dictionary named 'cif_core.dic' version 2.4.1 from 2010-06-29.

Automatic conversion script
Id: cif_fix_values 1715 2011-07-08 13:25:40Z adriana 
;
_cod_database_code 2016710
_cod_database_fobs_code 2016710

loop_
_symmetry_equiv_pos_as_xyz
'x, y, z'
'-x, -y, -z'

loop_
_atom_site_type_symbol
_atom_site_label
_atom_site_fract_x
_atom_site_fract_y
_atom_site_fract_z
_atom_site_U_iso_or_equiv
_atom_site_adp_type
_atom_site_calc_flag
_atom_site_refinement_flags
_atom_site_occupancy
Er Er1 0.668545(9) 0.573952(9) 0.591514(8) 0.02544(4) Uani d . 1
C C1 0.5700(2) 0.5287(2) 0.34748(19) 0.0307(6) Uani d . 1
C C2 0.6139(2) 0.5567(2) 0.26913(19) 0.0330(6) Uani d . 1
C C3 0.5708(2) 0.4695(2) 0.1662(2) 0.0371(6) Uani d . 1
C C4 0.4803(3) 0.3540(2) 0.1257(2) 0.0439(7) Uani d . 1
H H4 0.4444 0.3340 0.1684 0.053 Uiso calc R 1
C C5 0.4454(3) 0.2732(3) 0.0272(2) 0.0507(7) Uani d . 1
H H5 0.3867 0.1990 0.0041 0.061 Uiso calc R 1
C C6 0.4957(3) 0.2989(3) -0.0412(2) 0.0537(8) Uani d . 1
H H6 0.4708 0.2421 -0.1087 0.064 Uiso calc R 1
C C7 0.5799(3) 0.4060(3) -0.0081(2) 0.0542(8) Uani d . 1
H H7 0.6125 0.4227 -0.0538 0.065 Uiso calc R 1
C C8 0.6212(2) 0.4954(3) 0.0952(2) 0.0425(7) Uani d . 1
C C9 0.7047(3) 0.6068(3) 0.1277(2) 0.0497(7) Uani d . 1
H H9 0.7356 0.6232 0.0811 0.060 Uiso calc R 1
C C10 0.7446(2) 0.6956(3) 0.2275(2) 0.0436(7) Uani d . 1
C C11 0.8267(3) 0.8110(3) 0.2562(3) 0.0544(8) Uani d . 1
H H11 0.8518 0.8275 0.2072 0.065 Uiso calc R 1
C C12 0.8684(3) 0.8965(3) 0.3533(3) 0.0607(9) Uani d . 1
H H12 0.9220 0.9713 0.3712 0.073 Uiso calc R 1
C C13 0.8301(3) 0.8719(3) 0.4278(3) 0.0529(8) Uani d . 1
H H13 0.8600 0.9310 0.4949 0.064 Uiso calc R 1
C C14 0.7510(2) 0.7643(2) 0.4039(2) 0.0444(7) Uani d . 1
H H14 0.7279 0.7513 0.4550 0.053 Uiso calc R 1
C C15 0.7018(2) 0.6695(2) 0.3011(2) 0.0375(6) Uani d . 1
C C16 0.8730(2) 0.7611(2) 0.74212(19) 0.0302(5) Uani d . 1
C C17 0.9849(2) 0.8616(2) 0.82691(18) 0.0312(5) Uani d . 1
C C18 1.0731(2) 0.8379(2) 0.8816(2) 0.0349(6) Uani d . 1
C C19 1.0693(2) 0.7226(2) 0.8531(2) 0.0443(7) Uani d . 1
H H19 1.0064 0.6597 0.7952 0.053 Uiso calc R 1
C C20 1.1560(3) 0.7035(3) 0.9091(3) 0.0568(8) Uani d . 1
H H20 1.1522 0.6278 0.8886 0.068 Uiso calc R 1
C C21 1.2518(3) 0.7965(3) 0.9979(3) 0.0587(9) Uani d . 1
H H21 1.3109 0.7820 1.0352 0.070 Uiso calc R 1
C C22 1.2581(2) 0.9067(3) 1.0288(2) 0.0493(7) Uani d . 1
H H22 1.3208 0.9670 1.0883 0.059 Uiso calc R 1
C C23 1.1712(2) 0.9327(2) 0.9726(2) 0.0357(6) Uani d . 1
C C24 1.1764(2) 1.0450(2) 1.0032(2) 0.0369(6) Uani d . 1
H H24 1.2377 1.1055 1.0636 0.044 Uiso calc R 1
C C25 1.0921(2) 1.0703(2) 0.94612(19) 0.0334(6) Uani d . 1
C C26 1.0973(3) 1.1855(2) 0.9768(2) 0.0419(7) Uani d . 1
H H26 1.1596 1.2469 1.0360 0.050 Uiso calc R 1
C C27 1.0135(3) 1.2077(2) 0.9215(2) 0.0468(7) Uani d . 1
H H27 1.0180 1.2836 0.9436 0.056 Uiso calc R 1
C C28 0.9188(3) 1.1158(2) 0.8301(2) 0.0462(7) Uani d . 1
H H28 0.8633 1.1325 0.7914 0.055 Uiso calc R 1
C C29 0.9083(2) 1.0036(2) 0.7984(2) 0.0401(6) Uani d . 1
H H29 0.8444 0.9440 0.7393 0.048 Uiso calc R 1
C C30 0.9943(2) 0.9765(2) 0.85501(19) 0.0319(6) Uani d . 1
C C31 0.5339(2) 0.7168(2) 0.56561(19) 0.0312(6) Uani d . 1
C C32 0.4644(2) 0.7922(2) 0.56337(19) 0.0309(6) Uani d . 1
C C33 0.4342(2) 0.8145(2) 0.4785(2) 0.0341(6) Uani d . 1
C C34 0.4671(2) 0.7708(2) 0.3924(2) 0.0408(6) Uani d . 1
H H34 0.5089 0.7232 0.3904 0.049 Uiso calc R 1
C C35 0.4391(3) 0.7967(3) 0.3132(2) 0.0509(7) Uani d . 1
H H35 0.4622 0.7672 0.2579 0.061 Uiso calc R 1
C C36 0.3751(3) 0.8682(3) 0.3133(3) 0.0561(8) Uani d . 1
H H36 0.3567 0.8858 0.2585 0.067 Uiso calc R 1
C C37 0.3405(2) 0.9111(2) 0.3929(2) 0.0490(8) Uani d . 1
H H37 0.2983 0.9580 0.3921 0.059 Uiso calc R 1
C C38 0.3675(2) 0.8858(2) 0.4780(2) 0.0405(7) Uani d . 1
C C39 0.3343(2) 0.9298(2) 0.5612(2) 0.0466(7) Uani d . 1
H H39 0.2908 0.9757 0.5605 0.056 Uiso calc R 1
C C40 0.3635(2) 0.9081(2) 0.6454(2) 0.0409(7) Uani d . 1
C C41 0.3296(3) 0.9536(3) 0.7316(3) 0.0580(9) Uani d . 1
H H41 0.2866 0.9999 0.7319 0.070 Uiso calc R 1
C C42 0.3585(3) 0.9308(3) 0.8117(3) 0.0643(9) Uani d . 1
H H42 0.3357 0.9619 0.8669 0.077 Uiso calc R 1
C C43 0.4229(3) 0.8605(3) 0.8138(3) 0.0572(8) Uani d . 1
H H43 0.4411 0.8444 0.8696 0.069 Uiso calc R 1
C C44 0.4585(3) 0.8159(2) 0.7343(2) 0.0457(7) Uani d . 1
H H44 0.5018 0.7703 0.7371 0.055 Uiso calc R 1
C C45 0.4311(2) 0.8375(2) 0.6473(2) 0.0352(6) Uani d . 1
C C46 0.8006(3) 0.4361(3) 0.4284(2) 0.0461(7) Uani d . 1
H H46 0.7648 0.4667 0.3895 0.055 Uiso calc R 1
C C47 0.8651(3) 0.3725(3) 0.3883(3) 0.0564(8) Uani d . 1
H H47 0.8695 0.3599 0.3242 0.068 Uiso calc R 1
C C48 0.9206(3) 0.3303(3) 0.4456(3) 0.0577(9) Uani d . 1
H H48 0.9649 0.2891 0.4213 0.069 Uiso calc R 1
C C49 0.9117(2) 0.3484(2) 0.5403(3) 0.0476(7) Uani d . 1
C C50 0.9693(3) 0.3084(3) 0.6070(3) 0.0661(10) Uani d . 1
H H50 1.0141 0.2665 0.5854 0.079 Uiso calc R 1
C C51 0.9608(3) 0.3291(3) 0.6981(3) 0.0658(10) Uani d . 1
H H51 1.0009 0.3031 0.7393 0.079 Uiso calc R 1
C C52 0.8909(2) 0.3908(2) 0.7340(3) 0.0474(7) Uani d . 1
C C53 0.8799(3) 0.4154(3) 0.8291(3) 0.0554(8) Uani d . 1
H H53 0.9186 0.3908 0.8725 0.066 Uiso calc R 1
C C54 0.8129(3) 0.4749(3) 0.8588(2) 0.0486(7) Uani d . 1
H H54 0.8058 0.4922 0.9226 0.058 Uiso calc R 1
C C55 0.7547(2) 0.5100(2) 0.7918(2) 0.0397(6) Uani d . 1
H H55 0.7084 0.5504 0.8126 0.048 Uiso calc R 1
C C56 0.8309(2) 0.4304(2) 0.6710(2) 0.0353(6) Uani d . 1
C C57 0.8427(2) 0.4107(2) 0.5733(2) 0.0362(6) Uani d . 1
N N1 0.78757(17) 0.45512(18) 0.51703(16) 0.0347(5) Uani d . 1
N N2 0.76185(17) 0.48867(17) 0.70041(16) 0.0323(5) Uani d . 1
O O1 0.78215(15) 0.72637(15) 0.76466(13) 0.0367(4) Uani d . 1
O O2 0.86984(15) 0.71052(15) 0.65199(13) 0.0393(4) Uani d . 1
O O3 0.47689(15) 0.60681(13) 0.52103(13) 0.0336(4) Uani d . 1
O O4 0.64480(16) 0.76076(16) 0.61145(15) 0.0500(5) Uani d . 1
O O5 0.64959(14) 0.56867(14) 0.43495(13) 0.0333(4) Uani d . 1
O O6 0.54015(14) 0.53154(15) 0.67816(12) 0.0346(4) Uani d . 1

loop_
_atom_site_aniso_label
_atom_site_aniso_U_11
_atom_site_aniso_U_22
_atom_site_aniso_U_33
_atom_site_aniso_U_12
_atom_site_aniso_U_13
_atom_site_aniso_U_23
Er1 0.02181(6) 0.02718(7) 0.02366(7) 0.00983(5) 0.00740(5) 0.00840(5)
C1 0.0346(15) 0.0324(14) 0.0298(15) 0.0180(12) 0.0149(12) 0.0136(12)
C2 0.0291(13) 0.0425(15) 0.0334(15) 0.0181(12) 0.0127(12) 0.0200(13)
C3 0.0378(15) 0.0514(17) 0.0340(15) 0.0251(14) 0.0174(13) 0.0235(14)
C4 0.0494(17) 0.0481(17) 0.0372(17) 0.0184(15) 0.0205(14) 0.0208(15)
C5 0.0536(19) 0.0495(18) 0.0413(18) 0.0180(15) 0.0174(15) 0.0151(15)
C6 0.054(2) 0.070(2) 0.0352(17) 0.0296(18) 0.0183(15) 0.0170(16)
C7 0.057(2) 0.081(2) 0.0382(18) 0.0343(19) 0.0265(16) 0.0315(18)
C8 0.0404(16) 0.0603(19) 0.0417(17) 0.0279(15) 0.0209(14) 0.0290(15)
C9 0.0493(18) 0.068(2) 0.0507(19) 0.0261(16) 0.0277(15) 0.0389(17)
C10 0.0360(15) 0.0542(18) 0.058(2) 0.0227(14) 0.0224(15) 0.0371(17)
C11 0.0484(19) 0.061(2) 0.071(2) 0.0248(17) 0.0281(18) 0.042(2)
C12 0.0451(19) 0.052(2) 0.095(3) 0.0183(16) 0.027(2) 0.045(2)
C13 0.0409(17) 0.0442(18) 0.067(2) 0.0183(15) 0.0132(16) 0.0212(17)
C14 0.0359(15) 0.0479(17) 0.0524(19) 0.0185(14) 0.0177(14) 0.0237(15)
C15 0.0321(14) 0.0476(16) 0.0442(17) 0.0228(13) 0.0160(13) 0.0261(14)
C16 0.0266(13) 0.0297(13) 0.0313(15) 0.0131(11) 0.0069(11) 0.0117(12)
C17 0.0267(13) 0.0325(14) 0.0251(13) 0.0070(11) 0.0085(11) 0.0079(11)
C18 0.0283(13) 0.0399(15) 0.0336(15) 0.0129(12) 0.0123(12) 0.0138(13)
C19 0.0383(16) 0.0429(16) 0.0415(17) 0.0183(14) 0.0086(13) 0.0110(14)
C20 0.055(2) 0.0525(19) 0.063(2) 0.0327(17) 0.0166(17) 0.0215(17)
C21 0.0438(18) 0.072(2) 0.057(2) 0.0337(17) 0.0061(16) 0.0257(19)
C22 0.0313(15) 0.060(2) 0.0424(18) 0.0137(14) 0.0037(13) 0.0178(16)
C23 0.0252(13) 0.0441(16) 0.0306(15) 0.0083(12) 0.0094(11) 0.0144(13)
C24 0.0270(14) 0.0386(15) 0.0255(14) 0.0001(12) 0.0036(11) 0.0080(12)
C25 0.0323(14) 0.0302(14) 0.0280(14) 0.0032(11) 0.0112(12) 0.0104(12)
C26 0.0438(16) 0.0338(15) 0.0322(15) 0.0042(13) 0.0089(13) 0.0107(13)
C27 0.0586(19) 0.0341(15) 0.0451(18) 0.0155(14) 0.0177(15) 0.0186(14)
C28 0.0455(17) 0.0463(17) 0.0465(18) 0.0167(14) 0.0119(14) 0.0252(15)
C29 0.0357(15) 0.0410(16) 0.0332(15) 0.0090(13) 0.0066(12) 0.0149(13)
C30 0.0303(13) 0.0329(14) 0.0267(14) 0.0073(11) 0.0097(11) 0.0122(12)
C31 0.0343(14) 0.0312(14) 0.0263(14) 0.0155(12) 0.0107(12) 0.0099(12)
C32 0.0241(13) 0.0235(13) 0.0364(15) 0.0083(11) 0.0067(11) 0.0085(11)
C33 0.0278(13) 0.0244(13) 0.0393(16) 0.0075(11) 0.0042(12) 0.0106(12)
C34 0.0376(15) 0.0359(15) 0.0416(17) 0.0126(13) 0.0113(13) 0.0137(13)
C35 0.0512(18) 0.0523(18) 0.0415(18) 0.0136(16) 0.0138(15) 0.0211(15)
C36 0.0498(19) 0.057(2) 0.053(2) 0.0103(16) 0.0030(16) 0.0350(18)
C37 0.0418(17) 0.0433(17) 0.055(2) 0.0159(14) 0.0040(15) 0.0253(16)
C38 0.0321(14) 0.0295(14) 0.0498(18) 0.0095(12) 0.0050(13) 0.0160(13)
C39 0.0394(16) 0.0346(15) 0.063(2) 0.0216(13) 0.0123(15) 0.0182(15)
C40 0.0345(15) 0.0308(14) 0.0498(18) 0.0142(12) 0.0143(13) 0.0105(13)
C41 0.060(2) 0.0537(19) 0.068(2) 0.0349(17) 0.0323(18) 0.0196(18)
C42 0.070(2) 0.068(2) 0.055(2) 0.033(2) 0.0368(19) 0.0164(19)
C43 0.062(2) 0.061(2) 0.047(2) 0.0245(18) 0.0245(17) 0.0207(17)
C44 0.0453(17) 0.0427(16) 0.0451(18) 0.0181(14) 0.0133(14) 0.0178(14)
C45 0.0272(13) 0.0270(13) 0.0420(16) 0.0086(11) 0.0089(12) 0.0100(12)
C46 0.0400(16) 0.0549(18) 0.0445(18) 0.0223(14) 0.0223(14) 0.0172(15)
C47 0.0506(19) 0.056(2) 0.053(2) 0.0188(16) 0.0314(17) 0.0101(17)
C48 0.0404(17) 0.0443(18) 0.084(3) 0.0222(15) 0.0336(18) 0.0143(18)
C49 0.0362(16) 0.0363(16) 0.066(2) 0.0177(13) 0.0231(15) 0.0138(15)
C50 0.050(2) 0.061(2) 0.102(3) 0.0430(18) 0.031(2) 0.036(2)
C51 0.056(2) 0.068(2) 0.092(3) 0.0419(19) 0.023(2) 0.045(2)
C52 0.0352(16) 0.0362(16) 0.064(2) 0.0139(13) 0.0083(15) 0.0228(15)
C53 0.0498(19) 0.059(2) 0.060(2) 0.0222(16) 0.0056(16) 0.0387(18)
C54 0.0491(18) 0.0525(18) 0.0409(17) 0.0165(15) 0.0108(14) 0.0245(15)
C55 0.0369(15) 0.0391(15) 0.0367(16) 0.0137(13) 0.0074(13) 0.0157(13)
C56 0.0265(13) 0.0282(13) 0.0440(16) 0.0098(11) 0.0066(12) 0.0139(12)
C57 0.0240(13) 0.0264(13) 0.0477(17) 0.0095(11) 0.0093(12) 0.0089(13)
N1 0.0261(11) 0.0351(12) 0.0362(13) 0.0126(10) 0.0119(10) 0.0087(10)
N2 0.0274(11) 0.0307(11) 0.0335(13) 0.0113(9) 0.0082(10) 0.0114(10)
O1 0.0327(10) 0.0351(10) 0.0289(10) 0.0051(8) 0.0109(8) 0.0077(8)
O2 0.0276(9) 0.0441(11) 0.0298(10) 0.0084(8) 0.0116(8) 0.0042(9)
O3 0.0355(10) 0.0217(9) 0.0401(11) 0.0107(8) 0.0178(8) 0.0088(8)
O4 0.0302(11) 0.0354(11) 0.0567(13) 0.0135(9) -0.0043(9) 0.0043(10)
O5 0.0293(9) 0.0394(10) 0.0281(10) 0.0118(8) 0.0096(8) 0.0143(8)
O6 0.0247(9) 0.0464(11) 0.0279(10) 0.0117(8) 0.0100(8) 0.0138(8)

loop_
_atom_type_symbol
_atom_type_description
_atom_type_scat_dispersion_real
_atom_type_scat_dispersion_imag
_atom_type_scat_source
C C 0.0033 0.0016 'International Tables Vol C Tables 4.2.6.8 and 6.1.1.4'
H H 0.0000 0.0000 'International Tables Vol C Tables 4.2.6.8 and 6.1.1.4'
N N 0.0061 0.0033 'International Tables Vol C Tables 4.2.6.8 and 6.1.1.4'
O O 0.0106 0.0060 'International Tables Vol C Tables 4.2.6.8 and 6.1.1.4'
Er Er -0.2586 4.9576 'International Tables Vol C Tables 4.2.6.8 and 6.1.1.4'

loop_
_geom_angle_atom_site_label_1
_geom_angle_atom_site_label_2
_geom_angle_atom_site_label_3
_geom_angle_site_symmetry_1
_geom_angle_site_symmetry_3
_geom_angle
_geom_angle_publ_flag
O3 Er1 O5 2_666 . 76.39(6) yes
O3 Er1 O6 2_666 . 74.83(6) yes
O5 Er1 O6 . . 137.12(6) yes
O3 Er1 O2 2_666 . 148.50(6) yes
O5 Er1 O2 . . 87.07(6) yes
O6 Er1 O2 . . 131.90(6) yes
O3 Er1 O1 2_666 . 150.34(6) yes
O5 Er1 O1 . . 132.78(6) yes
O6 Er1 O1 . . 77.74(6) yes
O2 Er1 O1 . . 54.65(6) yes
O3 Er1 O4 2_666 . 123.26(6) yes
O5 Er1 O4 . . 76.72(6) yes
O6 Er1 O4 . . 93.44(6) yes
O2 Er1 O4 . . 77.13(6) yes
O1 Er1 O4 . . 69.17(6) yes
O3 Er1 N2 2_666 . 90.41(6) yes
O5 Er1 N2 . . 137.24(6) yes
O6 Er1 N2 . . 73.94(6) yes
O2 Er1 N2 . . 83.73(6) yes
O1 Er1 N2 . . 71.19(6) yes
O4 Er1 N2 . . 140.11(6) yes
O3 Er1 O3 2_666 . 74.08(6) yes
O5 Er1 O3 . . 70.39(5) yes
O6 Er1 O3 . . 71.56(5) yes
O2 Er1 O3 . . 125.40(6) yes
O1 Er1 O3 . . 107.57(5) yes
O4 Er1 O3 . . 49.98(5) yes
N2 Er1 O3 . . 144.79(6) yes
O3 Er1 N1 2_666 . 76.23(6) yes
O5 Er1 N1 . . 73.71(6) yes
O6 Er1 N1 . . 127.65(6) yes
O2 Er1 N1 . . 73.44(6) yes
O1 Er1 N1 . . 113.22(6) yes
O4 Er1 N1 . . 138.86(7) yes
N2 Er1 N1 . . 63.63(7) yes
O3 Er1 N1 . . 137.60(6) yes
O3 Er1 C16 2_666 . 165.70(6) ?
O5 Er1 C16 . . 110.61(7) ?
O6 Er1 C16 . . 104.95(7) ?
O2 Er1 C16 . . 27.23(6) ?
O1 Er1 C16 . . 27.42(6) ?
O4 Er1 C16 . . 70.99(6) ?
N2 Er1 C16 . . 75.99(7) ?
O3 Er1 C16 . . 119.74(6) ?
N1 Er1 C16 . . 93.47(7) ?
O3 Er1 C31 2_666 . 99.25(7) ?
O5 Er1 C31 . . 73.21(6) ?
O6 Er1 C31 . . 80.81(6) ?
O2 Er1 C31 . . 101.37(7) ?
O1 Er1 C31 . . 87.20(6) ?
O4 Er1 C31 . . 24.70(6) ?
N2 Er1 C31 . . 149.55(7) ?
O3 Er1 C31 . . 25.35(6) ?
N1 Er1 C31 . . 146.73(7) ?
C16 Er1 C31 . . 94.78(7) ?
O3 Er1 Er1 2_666 2_666 40.05(4) ?
O5 Er1 Er1 . 2_666 68.81(4) ?
O6 Er1 Er1 . 2_666 68.66(4) ?
O2 Er1 Er1 . 2_666 152.11(4) ?
O1 Er1 Er1 . 2_666 135.05(4) ?
O4 Er1 Er1 . 2_666 83.62(4) ?
N2 Er1 Er1 . 2_666 123.43(5) ?
O3 Er1 Er1 . 2_666 34.03(3) ?
N1 Er1 Er1 . 2_666 110.83(5) ?
C16 Er1 Er1 . 2_666 153.61(5) ?
C31 Er1 Er1 . 2_666 59.26(5) ?
O5 C1 O6 . 2_666 125.0(2) ?
O5 C1 C2 . . 115.6(2) ?
O6 C1 C2 2_666 . 119.3(2) ?
C3 C2 C15 . . 120.5(2) ?
C3 C2 C1 . . 120.1(2) ?
C15 C2 C1 . . 119.4(2) ?
C2 C3 C4 . . 124.8(2) ?
C2 C3 C8 . . 119.1(3) ?
C4 C3 C8 . . 116.1(2) ?
C5 C4 C3 . . 122.0(3) ?
C5 C4 H4 . . 119.0 ?
C3 C4 H4 . . 119.0 ?
C4 C5 C6 . . 121.5(3) ?
C4 C5 H5 . . 119.2 ?
C6 C5 H5 . . 119.2 ?
C7 C6 C5 . . 119.3(3) ?
C7 C6 H6 . . 120.4 ?
C5 C6 H6 . . 120.4 ?
C6 C7 C8 . . 122.0(3) ?
C6 C7 H7 . . 119.0 ?
C8 C7 H7 . . 119.0 ?
C9 C8 C7 . . 121.7(3) ?
C9 C8 C3 . . 119.2(3) ?
C7 C8 C3 . . 119.0(3) ?
C8 C9 C10 . . 122.6(3) ?
C8 C9 H9 . . 118.7 ?
C10 C9 H9 . . 118.7 ?
C9 C10 C11 . . 120.6(3) ?
C9 C10 C15 . . 119.1(3) ?
C11 C10 C15 . . 120.3(3) ?
C12 C11 C10 . . 121.0(3) ?
C12 C11 H11 . . 119.5 ?
C10 C11 H11 . . 119.5 ?
C11 C12 C13 . . 119.6(3) ?
C11 C12 H12 . . 120.2 ?
C13 C12 H12 . . 120.2 ?
C14 C13 C12 . . 121.6(3) ?
C14 C13 H13 . . 119.2 ?
C12 C13 H13 . . 119.2 ?
C13 C14 C15 . . 121.6(3) ?
C13 C14 H14 . . 119.2 ?
C15 C14 H14 . . 119.2 ?
C2 C15 C10 . . 119.4(3) ?
C2 C15 C14 . . 124.7(2) ?
C10 C15 C14 . . 115.9(3) ?
O2 C16 O1 . . 120.5(2) ?
O2 C16 C17 . . 121.6(2) ?
O1 C16 C17 . . 117.9(2) ?
O2 C16 Er1 . . 59.57(12) ?
O1 C16 Er1 . . 60.93(12) ?
C17 C16 Er1 . . 178.09(17) ?
C18 C17 C30 . . 121.3(2) ?
C18 C17 C16 . . 119.1(2) ?
C30 C17 C16 . . 119.4(2) ?
C17 C18 C19 . . 123.0(2) ?
C17 C18 C23 . . 119.2(2) ?
C19 C18 C23 . . 117.7(2) ?
C20 C19 C18 . . 121.0(3) ?
C20 C19 H19 . . 119.5 ?
C18 C19 H19 . . 119.5 ?
C19 C20 C21 . . 121.0(3) ?
C19 C20 H20 . . 119.5 ?
C21 C20 H20 . . 119.5 ?
C22 C21 C20 . . 120.1(3) ?
C22 C21 H21 . . 120.0 ?
C20 C21 H21 . . 120.0 ?
C21 C22 C23 . . 121.6(3) ?
C21 C22 H22 . . 119.2 ?
C23 C22 H22 . . 119.2 ?
C24 C23 C22 . . 122.3(3) ?
C24 C23 C18 . . 119.1(2) ?
C22 C23 C18 . . 118.5(3) ?
C23 C24 C25 . . 122.0(2) ?
C23 C24 H24 . . 119.0 ?
C25 C24 H24 . . 119.0 ?
C24 C25 C26 . . 122.3(2) ?
C24 C25 C30 . . 119.3(2) ?
C26 C25 C30 . . 118.4(2) ?
C27 C26 C25 . . 121.3(3) ?
C27 C26 H26 . . 119.3 ?
C25 C26 H26 . . 119.3 ?
C26 C27 C28 . . 120.4(3) ?
C26 C27 H27 . . 119.8 ?
C28 C27 H27 . . 119.8 ?
C29 C28 C27 . . 120.7(3) ?
C29 C28 H28 . . 119.6 ?
C27 C28 H28 . . 119.6 ?
C28 C29 C30 . . 120.6(3) ?
C28 C29 H29 . . 119.7 ?
C30 C29 H29 . . 119.7 ?
C17 C30 C29 . . 122.5(2) ?
C17 C30 C25 . . 118.9(2) ?
C29 C30 C25 . . 118.5(2) ?
O4 C31 O3 . . 119.9(2) ?
O4 C31 C32 . . 121.4(2) ?
O3 C31 C32 . . 118.7(2) ?
O4 C31 Er1 . . 57.95(13) ?
O3 C31 Er1 . . 62.17(12) ?
C32 C31 Er1 . . 173.97(17) ?
C45 C32 C33 . . 121.6(2) ?
C45 C32 C31 . . 118.3(2) ?
C33 C32 C31 . . 120.1(2) ?
C32 C33 C34 . . 123.2(2) ?
C32 C33 C38 . . 119.0(2) ?
C34 C33 C38 . . 117.8(2) ?
C35 C34 C33 . . 121.5(3) ?
C35 C34 H34 . . 119.3 ?
C33 C34 H34 . . 119.3 ?
C34 C35 C36 . . 120.8(3) ?
C34 C35 H35 . . 119.6 ?
C36 C35 H35 . . 119.6 ?
C37 C36 C35 . . 120.1(3) ?
C37 C36 H36 . . 119.9 ?
C35 C36 H36 . . 119.9 ?
C36 C37 C38 . . 121.2(3) ?
C36 C37 H37 . . 119.4 ?
C38 C37 H37 . . 119.4 ?
C39 C38 C37 . . 122.3(3) ?
C39 C38 C33 . . 119.1(3) ?
C37 C38 C33 . . 118.6(3) ?
C40 C39 C38 . . 122.4(2) ?
C40 C39 H39 . . 118.8 ?
C38 C39 H39 . . 118.8 ?
C39 C40 C41 . . 122.6(3) ?
C39 C40 C45 . . 119.2(2) ?
C41 C40 C45 . . 118.2(3) ?
C42 C41 C40 . . 121.4(3) ?
C42 C41 H41 . . 119.3 ?
C40 C41 H41 . . 119.3 ?
C41 C42 C43 . . 121.0(3) ?
C41 C42 H42 . . 119.5 ?
C43 C42 H42 . . 119.5 ?
C44 C43 C42 . . 120.2(3) ?
C44 C43 H43 . . 119.9 ?
C42 C43 H43 . . 119.9 ?
C43 C44 C45 . . 121.6(3) ?
C43 C44 H44 . . 119.2 ?
C45 C44 H44 . . 119.2 ?
C32 C45 C44 . . 123.5(2) ?
C32 C45 C40 . . 118.8(2) ?
C44 C45 C40 . . 117.7(2) ?
N1 C46 C47 . . 124.6(3) ?
N1 C46 H46 . . 117.7 ?
C47 C46 H46 . . 117.7 ?
C48 C47 C46 . . 118.3(3) ?
C48 C47 H47 . . 120.9 ?
C46 C47 H47 . . 120.9 ?
C47 C48 C49 . . 120.1(3) ?
C47 C48 H48 . . 119.9 ?
C49 C48 H48 . . 119.9 ?
C48 C49 C57 . . 117.7(3) ?
C48 C49 C50 . . 123.9(3) ?
C57 C49 C50 . . 118.4(3) ?
C51 C50 C49 . . 122.4(3) ?
C51 C50 H50 . . 118.8 ?
C49 C50 H50 . . 118.8 ?
C50 C51 C52 . . 121.1(3) ?
C50 C51 H51 . . 119.5 ?
C52 C51 H51 . . 119.5 ?
C53 C52 C56 . . 117.8(3) ?
C53 C52 C51 . . 123.2(3) ?
C56 C52 C51 . . 119.0(3) ?
C54 C53 C52 . . 120.3(3) ?
C54 C53 H53 . . 119.9 ?
C52 C53 H53 . . 119.9 ?
C53 C54 C55 . . 118.8(3) ?
C53 C54 H54 . . 120.6 ?
C55 C54 H54 . . 120.6 ?
N2 C55 C54 . . 123.5(3) ?
N2 C55 H55 . . 118.3 ?
C54 C55 H55 . . 118.3 ?
N2 C56 C52 . . 121.8(3) ?
N2 C56 C57 . . 118.2(2) ?
C52 C56 C57 . . 120.0(2) ?
N1 C57 C49 . . 122.7(3) ?
N1 C57 C56 . . 118.1(2) ?
C49 C57 C56 . . 119.2(2) ?
C46 N1 C57 . . 116.5(2) ?
C46 N1 Er1 . . 124.46(18) ?
C57 N1 Er1 . . 119.01(16) ?
C55 N2 C56 . . 117.9(2) ?
C55 N2 Er1 . . 120.82(16) ?
C56 N2 Er1 . . 120.97(16) ?
C16 O1 Er1 . . 91.65(14) ?
C16 O2 Er1 . . 93.20(14) ?
C31 O3 Er1 . 2_666 160.33(16) ?
C31 O3 Er1 . . 92.48(14) ?
Er1 O3 Er1 2_666 . 105.92(6) ?
C31 O4 Er1 . . 97.34(15) ?
C1 O5 Er1 . . 140.14(16) ?
C1 O6 Er1 2_666 . 136.02(15) ?

loop_
_geom_bond_atom_site_label_1
_geom_bond_atom_site_label_2
_geom_bond_site_symmetry_2
_geom_bond_distance
_geom_bond_publ_flag
Er1 O3 2_666 2.2721(16) yes
Er1 O5 . 2.2727(16) yes
Er1 O6 . 2.3510(16) yes
Er1 O2 . 2.3727(17) yes
Er1 O1 . 2.4024(17) yes
Er1 O4 . 2.5222(18) yes
Er1 N2 . 2.558(2) yes
Er1 O3 . 2.6123(16) yes
Er1 N1 . 2.6132(19) yes
Er1 C16 . 2.747(2) ?
Er1 C31 . 2.951(2) ?
Er1 Er1 2_666 3.9041(2) yes
C1 O5 . 1.260(3) ?
C1 O6 2_666 1.262(3) ?
C1 C2 . 1.518(3) ?
C2 C3 . 1.414(4) ?
C2 C15 . 1.416(4) ?
C3 C4 . 1.432(4) ?
C3 C8 . 1.445(4) ?
C4 C5 . 1.352(4) ?
C4 H4 . 0.9300 ?
C5 C6 . 1.407(4) ?
C5 H5 . 0.9300 ?
C6 C7 . 1.341(4) ?
C6 H6 . 0.9300 ?
C7 C8 . 1.431(4) ?
C7 H7 . 0.9300 ?
C8 C9 . 1.381(4) ?
C9 C10 . 1.394(4) ?
C9 H9 . 0.9300 ?
C10 C11 . 1.429(4) ?
C10 C15 . 1.435(4) ?
C11 C12 . 1.347(5) ?
C11 H11 . 0.9300 ?
C12 C13 . 1.412(5) ?
C12 H12 . 0.9300 ?
C13 C14 . 1.353(4) ?
C13 H13 . 0.9300 ?
C14 C15 . 1.442(4) ?
C14 H14 . 0.9300 ?
C16 O2 . 1.259(3) ?
C16 O1 . 1.266(3) ?
C16 C17 . 1.506(3) ?
C17 C18 . 1.400(3) ?
C17 C30 . 1.402(3) ?
C18 C19 . 1.430(4) ?
C18 C23 . 1.441(4) ?
C19 C20 . 1.357(4) ?
C19 H19 . 0.9300 ?
C20 C21 . 1.409(4) ?
C20 H20 . 0.9300 ?
C21 C22 . 1.351(4) ?
C21 H21 . 0.9300 ?
C22 C23 . 1.419(4) ?
C22 H22 . 0.9300 ?
C23 C24 . 1.383(4) ?
C24 C25 . 1.397(4) ?
C24 H24 . 0.9300 ?
C25 C26 . 1.420(4) ?
C25 C30 . 1.437(3) ?
C26 C27 . 1.352(4) ?
C26 H26 . 0.9300 ?
C27 C28 . 1.416(4) ?
C27 H27 . 0.9300 ?
C28 C29 . 1.359(4) ?
C28 H28 . 0.9300 ?
C29 C30 . 1.425(4) ?
C29 H29 . 0.9300 ?
C31 O4 . 1.243(3) ?
C31 O3 . 1.265(3) ?
C31 C32 . 1.513(3) ?
C32 C45 . 1.398(3) ?
C32 C33 . 1.400(4) ?
C33 C34 . 1.418(4) ?
C33 C38 . 1.436(3) ?
C34 C35 . 1.349(4) ?
C34 H34 . 0.9300 ?
C35 C36 . 1.412(4) ?
C35 H35 . 0.9300 ?
C36 C37 . 1.349(4) ?
C36 H36 . 0.9300 ?
C37 C38 . 1.425(4) ?
C37 H37 . 0.9300 ?
C38 C39 . 1.385(4) ?
C39 C40 . 1.384(4) ?
C39 H39 . 0.9300 ?
C40 C41 . 1.431(4) ?
C40 C45 . 1.441(3) ?
C41 C42 . 1.338(5) ?
C41 H41 . 0.9300 ?
C42 C43 . 1.405(5) ?
C42 H42 . 0.9300 ?
C43 C44 . 1.362(4) ?
C43 H43 . 0.9300 ?
C44 C45 . 1.420(4) ?
C44 H44 . 0.9300 ?
C46 N1 . 1.315(3) ?
C46 C47 . 1.407(4) ?
C46 H46 . 0.9300 ?
C47 C48 . 1.354(5) ?
C47 H47 . 0.9300 ?
C48 C49 . 1.386(4) ?
C48 H48 . 0.9300 ?
C49 C57 . 1.413(3) ?
C49 C50 . 1.440(5) ?
C50 C51 . 1.326(5) ?
C50 H50 . 0.9300 ?
C51 C52 . 1.429(4) ?
C51 H51 . 0.9300 ?
C52 C53 . 1.389(4) ?
C52 C56 . 1.412(4) ?
C53 C54 . 1.353(4) ?
C53 H53 . 0.9300 ?
C54 C55 . 1.397(4) ?
C54 H54 . 0.9300 ?
C55 N2 . 1.323(3) ?
C55 H55 . 0.9300 ?
C56 N2 . 1.364(3) ?
C56 C57 . 1.440(4) ?
C57 N1 . 1.366(3) ?
O3 Er1 2_666 2.2721(16) ?
O6 C1 2_666 1.262(3) ?

loop_
_geom_hbond_atom_site_label_D
_geom_hbond_atom_site_label_H
_geom_hbond_atom_site_label_A
_geom_hbond_site_symmetry_A
_geom_hbond_distance_DH
_geom_hbond_distance_HA
_geom_hbond_distance_DA
_geom_hbond_angle_DHA
C11 H11 Cg1 2_776 0.93 2.75 3.642(5) 162
C50 H50 Cg2 2_766 0.93 2.91 3.668(5) 140
C19 H19 Cg3 1_555 0.93 2.86 3.567(4) 134

loop_
_geom_torsion_atom_site_label_1
_geom_torsion_atom_site_label_2
_geom_torsion_atom_site_label_3
_geom_torsion_atom_site_label_4
_geom_torsion_site_symmetry_1
_geom_torsion_site_symmetry_4
_geom_torsion
O5 C1 C2 C3 . . 137.3(2)
O6 C1 C2 C3 2_666 . -42.5(3)
O5 C1 C2 C15 . . -40.1(3)
O6 C1 C2 C15 2_666 . 140.1(2)
C15 C2 C3 C4 . . -178.5(2)
C1 C2 C3 C4 . . 4.2(4)
C15 C2 C3 C8 . . 2.4(4)
C1 C2 C3 C8 . . -175.0(2)
C2 C3 C4 C5 . . -178.0(3)
C8 C3 C4 C5 . . 1.1(4)
C3 C4 C5 C6 . . -0.6(5)
C4 C5 C6 C7 . . -0.2(5)
C5 C6 C7 C8 . . 0.4(5)
C6 C7 C8 C9 . . -177.6(3)
C6 C7 C8 C3 . . 0.2(4)
C2 C3 C8 C9 . . -3.9(4)
C4 C3 C8 C9 . . 176.9(2)
C2 C3 C8 C7 . . 178.3(2)
C4 C3 C8 C7 . . -0.9(4)
C7 C8 C9 C10 . . 178.9(3)
C3 C8 C9 C10 . . 1.2(4)
C8 C9 C10 C11 . . -176.9(3)
C8 C9 C10 C15 . . 3.0(4)
C9 C10 C11 C12 . . -178.1(3)
C15 C10 C11 C12 . . 2.0(4)
C10 C11 C12 C13 . . -0.2(5)
C11 C12 C13 C14 . . -0.8(4)
C12 C13 C14 C15 . . 0.0(4)
C3 C2 C15 C10 . . 1.7(4)
C1 C2 C15 C10 . . 179.1(2)
C3 C2 C15 C14 . . 179.8(2)
C1 C2 C15 C14 . . -2.9(4)
C9 C10 C15 C2 . . -4.4(4)
C11 C10 C15 C2 . . 175.5(2)
C9 C10 C15 C14 . . 177.4(2)
C11 C10 C15 C14 . . -2.7(4)
C13 C14 C15 C2 . . -176.3(2)
C13 C14 C15 C10 . . 1.7(4)
O3 Er1 C16 O2 2_666 . 85.4(3)
O5 Er1 C16 O2 . . -31.79(15)
O6 Er1 C16 O2 . . 172.61(13)
O1 Er1 C16 O2 . . 179.9(2)
O4 Er1 C16 O2 . . -98.90(15)
N2 Er1 C16 O2 . . 103.82(14)
O3 Er1 C16 O2 . . -110.37(14)
N1 Er1 C16 O2 . . 42.10(14)
C31 Er1 C16 O2 . . -105.64(14)
Er1 Er1 C16 O2 2_666 . -115.42(14)
O3 Er1 C16 O1 2_666 . -94.4(3)
O5 Er1 C16 O1 . . 148.31(13)
O6 Er1 C16 O1 . . -7.28(14)
O2 Er1 C16 O1 . . -179.9(2)
O4 Er1 C16 O1 . . 81.21(14)
N2 Er1 C16 O1 . . -76.07(14)
O3 Er1 C16 O1 . . 69.74(15)
N1 Er1 C16 O1 . . -137.79(14)
C31 Er1 C16 O1 . . 74.47(14)
Er1 Er1 C16 O1 2_666 . 64.69(19)
O2 C16 C17 C18 . . -84.8(3)
O1 C16 C17 C18 . . 93.4(3)
O2 C16 C17 C30 . . 100.4(3)
O1 C16 C17 C30 . . -81.5(3)
C30 C17 C18 C19 . . -177.5(2)
C16 C17 C18 C19 . . 7.8(4)
C30 C17 C18 C23 . . 4.2(4)
C16 C17 C18 C23 . . -170.5(2)
C17 C18 C19 C20 . . -179.2(3)
C23 C18 C19 C20 . . -0.9(4)
C18 C19 C20 C21 . . 0.8(5)
C19 C20 C21 C22 . . 0.4(5)
C20 C21 C22 C23 . . -1.4(5)
C21 C22 C23 C24 . . -180.0(3)
C21 C22 C23 C18 . . 1.2(4)
C17 C18 C23 C24 . . -0.6(4)
C19 C18 C23 C24 . . -178.9(2)
C17 C18 C23 C22 . . 178.3(2)
C19 C18 C23 C22 . . -0.1(4)
C22 C23 C24 C25 . . 178.4(3)
C18 C23 C24 C25 . . -2.8(4)
C23 C24 C25 C26 . . -179.6(2)
C23 C24 C25 C30 . . 2.5(4)
C24 C25 C26 C27 . . -178.7(3)
C30 C25 C26 C27 . . -0.8(4)
C25 C26 C27 C28 . . -1.0(4)
C26 C27 C28 C29 . . 2.3(4)
C27 C28 C29 C30 . . -1.8(4)
C18 C17 C30 C29 . . 177.5(2)
C16 C17 C30 C29 . . -7.8(4)
C18 C17 C30 C25 . . -4.5(4)
C16 C17 C30 C25 . . 170.2(2)
C28 C29 C30 C17 . . 178.0(2)
C28 C29 C30 C25 . . 0.0(4)
C24 C25 C30 C17 . . 1.1(3)
C26 C25 C30 C17 . . -176.8(2)
C24 C25 C30 C29 . . 179.2(2)
C26 C25 C30 C29 . . 1.3(3)
O3 Er1 C31 O4 2_666 . -167.36(16)
O5 Er1 C31 O4 . . -94.70(17)
O6 Er1 C31 O4 . . 119.80(17)
O2 Er1 C31 O4 . . -11.31(17)
O1 Er1 C31 O4 . . 41.77(16)
N2 Er1 C31 O4 . . 85.7(2)
O3 Er1 C31 O4 . . -174.2(3)
N1 Er1 C31 O4 . . -88.4(2)
C16 Er1 C31 O4 . . 15.40(17)
Er1 Er1 C31 O4 2_666 . -169.64(18)
O3 Er1 C31 O3 2_666 . 6.86(17)
O5 Er1 C31 O3 . . 79.52(14)
O6 Er1 C31 O3 . . -65.98(13)
O2 Er1 C31 O3 . . 162.91(13)
O1 Er1 C31 O3 . . -144.01(14)
O4 Er1 C31 O3 . . 174.2(3)
N2 Er1 C31 O3 . . -100.08(17)
N1 Er1 C31 O3 . . 85.83(18)
C16 Er1 C31 O3 . . -170.38(14)
Er1 Er1 C31 O3 2_666 . 4.58(11)
O4 C31 C32 C45 . . -83.1(3)
O3 C31 C32 C45 . . 95.7(3)
O4 C31 C32 C33 . . 97.3(3)
O3 C31 C32 C33 . . -83.8(3)
C45 C32 C33 C34 . . 179.5(2)
C31 C32 C33 C34 . . -0.9(4)
C45 C32 C33 C38 . . 0.1(4)
C31 C32 C33 C38 . . 179.6(2)
C32 C33 C34 C35 . . -178.2(3)
C38 C33 C34 C35 . . 1.3(4)
C33 C34 C35 C36 . . -0.3(4)
C34 C35 C36 C37 . . -0.4(5)
C35 C36 C37 C38 . . 0.1(4)
C36 C37 C38 C39 . . 179.2(3)
C36 C37 C38 C33 . . 0.9(4)
C32 C33 C38 C39 . . -0.4(4)
C34 C33 C38 C39 . . -179.9(2)
C32 C33 C38 C37 . . 178.0(2)
C34 C33 C38 C37 . . -1.5(4)
C37 C38 C39 C40 . . -178.0(3)
C33 C38 C39 C40 . . 0.3(4)
C38 C39 C40 C41 . . 179.9(3)
C38 C39 C40 C45 . . 0.2(4)
C39 C40 C41 C42 . . 179.7(3)
C45 C40 C41 C42 . . -0.6(5)
C40 C41 C42 C43 . . -0.4(5)
C41 C42 C43 C44 . . 1.0(5)
C42 C43 C44 C45 . . -0.7(5)
C33 C32 C45 C44 . . 179.2(2)
C31 C32 C45 C44 . . -0.4(4)
C33 C32 C45 C40 . . 0.4(4)
C31 C32 C45 C40 . . -179.2(2)
C43 C44 C45 C32 . . -179.1(3)
C43 C44 C45 C40 . . -0.2(4)
C39 C40 C45 C32 . . -0.5(4)
C41 C40 C45 C32 . . 179.8(2)
C39 C40 C45 C44 . . -179.4(2)
C41 C40 C45 C44 . . 0.9(4)
N1 C46 C47 C48 . . -1.8(5)
C46 C47 C48 C49 . . 1.0(5)
C47 C48 C49 C57 . . 0.5(4)
C47 C48 C49 C50 . . -178.9(3)
C48 C49 C50 C51 . . 178.7(3)
C57 C49 C50 C51 . . -0.8(5)
C49 C50 C51 C52 . . 1.4(5)
C50 C51 C52 C53 . . -179.5(3)
C50 C51 C52 C56 . . -0.3(5)
C56 C52 C53 C54 . . 0.3(4)
C51 C52 C53 C54 . . 179.5(3)
C52 C53 C54 C55 . . 0.6(4)
C53 C54 C55 N2 . . -0.4(4)
C53 C52 C56 N2 . . -1.4(4)
C51 C52 C56 N2 . . 179.3(3)
C53 C52 C56 C57 . . 177.9(3)
C51 C52 C56 C57 . . -1.4(4)
C48 C49 C57 N1 . . -1.5(4)
C50 C49 C57 N1 . . 178.0(3)
C48 C49 C57 C56 . . 179.6(3)
C50 C49 C57 C56 . . -0.9(4)
N2 C56 C57 N1 . . 2.3(3)
C52 C56 C57 N1 . . -177.0(2)
N2 C56 C57 C49 . . -178.7(2)
C52 C56 C57 C49 . . 2.0(4)
C47 C46 N1 C57 . . 0.9(4)
C47 C46 N1 Er1 . . 179.7(2)
C49 C57 N1 C46 . . 0.7(4)
C56 C57 N1 C46 . . 179.7(2)
C49 C57 N1 Er1 . . -178.10(19)
C56 C57 N1 Er1 . . 0.8(3)
O3 Er1 N1 C46 2_666 . 81.7(2)
O5 Er1 N1 C46 . . 2.1(2)
O6 Er1 N1 C46 . . 139.8(2)
O2 Er1 N1 C46 . . -89.7(2)
O1 Er1 N1 C46 . . -128.0(2)
O4 Er1 N1 C46 . . -43.6(2)
N2 Er1 N1 C46 . . 179.2(2)
O3 Er1 N1 C46 . . 35.1(2)
C16 Er1 N1 C46 . . -108.3(2)
C31 Er1 N1 C46 . . -4.2(3)
Er1 Er1 N1 C46 2_666 . 61.2(2)
O3 Er1 N1 C57 2_666 . -99.53(18)
O5 Er1 N1 C57 . . -179.12(18)
O6 Er1 N1 C57 . . -41.5(2)
O2 Er1 N1 C57 . . 89.08(17)
O1 Er1 N1 C57 . . 50.74(18)
O4 Er1 N1 C57 . . 135.17(16)
N2 Er1 N1 C57 . . -2.08(16)
O3 Er1 N1 C57 . . -146.13(15)
C16 Er1 N1 C57 . . 70.41(18)
C31 Er1 N1 C57 . . 174.58(15)
Er1 Er1 N1 C57 2_666 . -120.06(16)
C54 C55 N2 C56 . . -0.7(4)
C54 C55 N2 Er1 . . -174.0(2)
C52 C56 N2 C55 . . 1.6(4)
C57 C56 N2 C55 . . -177.8(2)
C52 C56 N2 Er1 . . 174.87(19)
C57 C56 N2 Er1 . . -4.4(3)
O3 Er1 N2 C55 2_666 . -109.13(19)
O5 Er1 N2 C55 . . -179.33(17)
O6 Er1 N2 C55 . . -35.06(18)
O2 Er1 N2 C55 . . 101.89(19)
O1 Er1 N2 C55 . . 47.16(18)
O4 Er1 N2 C55 . . 40.6(2)
O3 Er1 N2 C55 . . -46.9(2)
N1 Er1 N2 C55 . . 176.5(2)
C16 Er1 N2 C55 . . 75.34(19)
C31 Er1 N2 C55 . . 0.1(3)
Er1 Er1 N2 C55 2_666 . -84.98(19)
O3 Er1 N2 C56 2_666 . 77.75(18)
O5 Er1 N2 C56 . . 7.6(2)
O6 Er1 N2 C56 . . 151.83(19)
O2 Er1 N2 C56 . . -71.22(18)
O1 Er1 N2 C56 . . -125.95(18)
O4 Er1 N2 C56 . . -132.49(17)
O3 Er1 N2 C56 . . 140.01(16)
N1 Er1 N2 C56 . . 3.37(17)
C16 Er1 N2 C56 . . -97.78(18)
C31 Er1 N2 C56 . . -173.02(16)
Er1 Er1 N2 C56 2_666 . 101.91(17)
O2 C16 O1 Er1 . . -0.1(2)
C17 C16 O1 Er1 . . -178.29(18)
O3 Er1 O1 C16 2_666 . 150.15(14)
O5 Er1 O1 C16 . . -42.06(16)
O6 Er1 O1 C16 . . 172.80(14)
O2 Er1 O1 C16 . . 0.06(13)
O4 Er1 O1 C16 . . -88.67(14)
N2 Er1 O1 C16 . . 95.81(14)
O3 Er1 O1 C16 . . -121.30(13)
N1 Er1 O1 C16 . . 46.86(15)
C31 Er1 O1 C16 . . -106.00(14)
Er1 Er1 O1 C16 2_666 . -145.34(12)
O1 C16 O2 Er1 . . 0.1(2)
C17 C16 O2 Er1 . . 178.22(19)
O3 Er1 O2 C16 2_666 . -151.89(14)
O5 Er1 O2 C16 . . 150.41(14)
O6 Er1 O2 C16 . . -9.61(17)
O1 Er1 O2 C16 . . -0.06(13)
O4 Er1 O2 C16 . . 73.36(14)
N2 Er1 O2 C16 . . -71.41(14)
O3 Er1 O2 C16 . . 87.07(15)
N1 Er1 O2 C16 . . -135.72(15)
C31 Er1 O2 C16 . . 78.19(15)
Er1 Er1 O2 C16 2_666 . 120.91(13)
O4 C31 O3 Er1 . 2_666 -153.8(3)
C32 C31 O3 Er1 . 2_666 27.3(6)
Er1 C31 O3 Er1 . 2_666 -159.5(5)
O4 C31 O3 Er1 . . 5.7(2)
C32 C31 O3 Er1 . . -173.23(19)
O3 Er1 O3 C31 2_666 . -172.96(17)
O5 Er1 O3 C31 . . -92.05(14)
O6 Er1 O3 C31 . . 108.10(14)
O2 Er1 O3 C31 . . -20.70(16)
O1 Er1 O3 C31 . . 38.00(14)
O4 Er1 O3 C31 . . -3.15(14)
N2 Er1 O3 C31 . . 120.07(15)
N1 Er1 O3 C31 . . -125.76(14)
C16 Er1 O3 C31 . . 11.06(16)
Er1 Er1 O3 C31 2_666 . -172.96(17)
O3 Er1 O3 Er1 2_666 2_666 0.0
O5 Er1 O3 Er1 . 2_666 80.90(7)
O6 Er1 O3 Er1 . 2_666 -78.94(7)
O2 Er1 O3 Er1 . 2_666 152.26(6)
O1 Er1 O3 Er1 . 2_666 -149.04(6)
O4 Er1 O3 Er1 . 2_666 169.81(11)
N2 Er1 O3 Er1 . 2_666 -66.97(12)
N1 Er1 O3 Er1 . 2_666 47.20(11)
C16 Er1 O3 Er1 . 2_666 -175.99(7)
C31 Er1 O3 Er1 . 2_666 172.96(17)
O3 C31 O4 Er1 . . -5.9(3)
C32 C31 O4 Er1 . . 172.9(2)
O3 Er1 O4 C31 2_666 . 14.97(19)
O5 Er1 O4 C31 . . 78.62(16)
O6 Er1 O4 C31 . . -59.11(16)
O2 Er1 O4 C31 . . 168.63(17)
O1 Er1 O4 C31 . . -134.61(17)
N2 Er1 O4 C31 . . -127.99(16)
O3 Er1 O4 C31 . . 3.23(14)
N1 Er1 O4 C31 . . 123.53(16)
C16 Er1 O4 C31 . . -163.74(18)
Er1 Er1 O4 C31 2_666 . 8.95(15)
O6 C1 O5 Er1 2_666 . -1.2(4)
C2 C1 O5 Er1 . . 178.95(15)
O3 Er1 O5 C1 2_666 . 36.0(2)
O6 Er1 O5 C1 . . -12.9(3)
O2 Er1 O5 C1 . . -171.0(2)
O1 Er1 O5 C1 . . -137.8(2)
O4 Er1 O5 C1 . . -93.5(2)
N2 Er1 O5 C1 . . 111.5(2)
O3 Er1 O5 C1 . . -41.6(2)
N1 Er1 O5 C1 . . 115.4(2)
C16 Er1 O5 C1 . . -157.0(2)
C31 Er1 O5 C1 . . -68.2(2)
Er1 Er1 O5 C1 2_666 . -5.3(2)
O3 Er1 O6 C1 2_666 2_666 -29.2(2)
O5 Er1 O6 C1 . 2_666 20.2(3)
O2 Er1 O6 C1 . 2_666 170.1(2)
O1 Er1 O6 C1 . 2_666 162.2(2)
O4 Er1 O6 C1 . 2_666 94.4(2)
N2 Er1 O6 C1 . 2_666 -124.1(2)
O3 Er1 O6 C1 . 2_666 48.7(2)
N1 Er1 O6 C1 . 2_666 -87.8(2)
C16 Er1 O6 C1 . 2_666 165.6(2)
C31 Er1 O6 C1 . 2_666 73.1(2)
Er1 Er1 O6 C1 2_666 2_666 12.6(2)
